data_2104812
loop_
_publ_author_name
'Frey, Joseph'
'Khan, Saeed I.'
'Knobler, Carolyn B.'
'Lightner, David A.'
'Maverick, Emily F.'
'Phillips, Daniel J.'
'Rappoport, Zvi'
'Trueblood, Kenneth N.'

_publ_section_title
;
 Thermal motion of <i>tert</i>-butyl groups III. <i>tert</i>-Butyl
 substituents in aromatic hydrocarbons, the view from the bottom of the
 well
;
_journal_issue 6
_journal_name_full 'Acta Crystallographica Section B'
_journal_page_first 622
_journal_page_last 638
_journal_paper_doi 10.1107/S0108768110040024
_journal_volume 66
_journal_year 2010
_chemical_formula_moiety 'C36 H58'
_chemical_formula_sum 'C36 H58'
_chemical_formula_weight 490.82
_chemical_name_systematic
;
 1-(2,4,6-Tri-tert-butylphenyl)-2-(3,5-di-tert-butylphenyl)-
 2-methylpropane
;
_space_group_IT_number 2
_symmetry_cell_setting triclinic
_symmetry_space_group_name_Hall '-P 1'
_symmetry_space_group_name_H-M 'P -1'
_atom_sites_solution_hydrogens geom
_atom_sites_solution_primary direct
_atom_sites_solution_secondary difmap
_audit_creation_method SHELXL-97
_cell_angle_alpha 94.9820(10)
_cell_angle_beta 95.1880(10)
_cell_angle_gamma 89.963(2)
_cell_formula_units_Z 4
_cell_length_a 15.7799(17)
_cell_length_b 19.394(2)
_cell_length_c 10.5789(11)
_cell_measurement_reflns_used 9886
_cell_measurement_temperature 100(2)
_cell_measurement_theta_max 29.12
_cell_measurement_theta_min 3.83
_cell_volume 3212.0(6)
_computing_cell_refinement 'Bruker SMART APEX2'
_computing_data_collection 'Bruker SMART APEX2'
_computing_data_reduction 'Bruker SAINT'
_computing_molecular_graphics 'Bruker SHELXTL'
_computing_publication_material 'Bruker SHELXTL'
_computing_structure_refinement 'SHELXL-97 (Sheldrick, 1997)'
_computing_structure_solution 'SHELXS-97 (Sheldrick, 1990)'
_diffrn_ambient_temperature 100(2)
_diffrn_measured_fraction_theta_full 0.529
_diffrn_measured_fraction_theta_max 0.583
_diffrn_measurement_device_type 'CCD area detector'
_diffrn_measurement_method 'phi and omega scans'
_diffrn_radiation_monochromator graphite
_diffrn_radiation_source 'fine-focus sealed tube'
_diffrn_radiation_type MoK\a
_diffrn_radiation_wavelength 0.71073
_diffrn_reflns_av_R_equivalents 0.1042
_diffrn_reflns_av_sigmaI/netI 0.1414
_diffrn_reflns_limit_h_max 21
_diffrn_reflns_limit_h_min -21
_diffrn_reflns_limit_k_max 26
_diffrn_reflns_limit_k_min -24
_diffrn_reflns_limit_l_max 14
_diffrn_reflns_limit_l_min -14
_diffrn_reflns_number 21193
_diffrn_reflns_theta_full 27.50
_diffrn_reflns_theta_max 29.17
_diffrn_reflns_theta_min 20.82
_exptl_absorpt_coefficient_mu 0.056
_exptl_absorpt_correction_T_max 0.9911
_exptl_absorpt_correction_T_min 0.8979
_exptl_absorpt_correction_type multi-scan
_exptl_absorpt_process_details 'Sadabs (Bruker)'
_exptl_crystal_colour colorless
_exptl_crystal_density_diffrn 1.015
_exptl_crystal_density_method 'not measured'
_exptl_crystal_description parallelipiped
_exptl_crystal_F_000 1096
_exptl_crystal_size_max 0.40
_exptl_crystal_size_mid 0.36
_exptl_crystal_size_min 0.16
_refine_diff_density_max 0.154
_refine_diff_density_min -0.134
_refine_ls_extinction_method none
_refine_ls_goodness_of_fit_ref 0.990
_refine_ls_hydrogen_treatment constr
_refine_ls_matrix_type full
_refine_ls_number_parameters 693
_refine_ls_number_reflns 10124
_refine_ls_number_restraints 6
_refine_ls_restrained_S_all 0.991
_refine_ls_R_factor_all 0.1166
_refine_ls_R_factor_gt 0.0534
_refine_ls_shift/su_max 0.001
_refine_ls_shift/su_mean 0.000
_refine_ls_structure_factor_coef Fsqd
_refine_ls_weighting_details 'calc w=1/[\s^2^(Fo^2^)+(0.0502P)^2^+0.0000P] where P=(Fo^2^+2Fc^2^)/3'
_refine_ls_weighting_scheme calc
_refine_ls_wR_factor_gt 0.1107
_refine_ls_wR_factor_ref 0.1381
_reflns_number_gt 6146
_reflns_number_total 10124
_reflns_threshold_expression >2sigma(I)
_cod_data_source_file bk5096.cif
_cod_data_source_block IIIahigh
_cod_original_cell_volume 3212.1(6)
_cod_original_sg_symbol_H-M P-1
_cod_database_code 2104812
_cod_database_fobs_code 2104812

loop_
_symmetry_equiv_pos_as_xyz
'x, y, z'
'-x, -y, -z'

loop_
_atom_site_type_symbol
_atom_site_label
_atom_site_fract_x
_atom_site_fract_y
_atom_site_fract_z
_atom_site_U_iso_or_equiv
_atom_site_adp_type
_atom_site_calc_flag
_atom_site_refinement_flags
_atom_site_occupancy
_atom_site_disorder_assembly
_atom_site_disorder_group
C C1 0.41837(10) 0.72771(8) 0.13774(12) 0.0171(3) Uani d . 1 . .
C C2 0.51702(10) 0.74221(8) 0.16794(12) 0.0165(3) Uani d . 1 . .
H H2A 0.5476 0.6995 0.1415 0.020 Uiso calc R 1 . .
H H2B 0.5333 0.7784 0.1140 0.020 Uiso calc R 1 . .
C C3 0.54888(10) 0.76493(8) 0.30512(12) 0.0151(3) Uani d . 1 . .
C C4 0.58156(10) 0.71433(8) 0.38786(12) 0.0156(3) Uani d . 1 . .
C C5 0.58828(10) 0.73151(8) 0.51979(12) 0.0172(3) Uani d . 1 . .
H H5 0.6069 0.6970 0.5743 0.021 Uiso calc R 1 . .
C C6 0.56892(10) 0.79697(8) 0.57475(13) 0.0172(3) Uani d . 1 . .
C C7 0.54946(11) 0.84780(8) 0.49167(13) 0.0183(3) Uani d . 1 . .
H H7 0.5400 0.8936 0.5269 0.022 Uiso calc R 1 . .
C C8 0.54308(10) 0.83478(8) 0.35791(12) 0.0160(3) Uani d . 1 . .
C C9 0.38681(10) 0.66769(8) 0.20749(12) 0.0165(3) Uani d . 1 . .
C C10 0.36578(10) 0.60292(8) 0.14494(12) 0.0173(3) Uani d . 1 . .
H H10 0.3724 0.5950 0.0565 0.021 Uiso calc R 1 . .
C C11 0.33495(10) 0.54887(8) 0.20924(13) 0.0174(3) Uani d . 1 . .
C C12 0.32562(11) 0.56182(8) 0.33926(13) 0.0183(3) Uani d . 1 . .
H H12 0.3053 0.5258 0.3841 0.022 Uiso calc R 1 . .
C C13 0.34535(10) 0.62640(8) 0.40550(12) 0.0168(3) Uani d . 1 . .
C C14 0.37628(10) 0.67866(8) 0.33854(12) 0.0172(3) Uani d . 1 . .
H H14 0.3905 0.7225 0.3824 0.021 Uiso calc R 1 . .
C C15 0.40543(12) 0.71138(10) -0.00824(13) 0.0234(3) Uani d . 1 . .
H H15A 0.4224 0.7516 -0.0502 0.030 Uiso calc R 1 . .
H H15B 0.3453 0.7006 -0.0338 0.030 Uiso calc R 1 . .
H H15C 0.4403 0.6716 -0.0334 0.030 Uiso calc R 1 . .
C C16 0.36466(11) 0.79152(9) 0.17195(15) 0.0218(3) Uani d . 1 . .
H H16A 0.3748 0.8275 0.1153 0.028 Uiso calc R 1 . .
H H16B 0.3807 0.8092 0.2605 0.028 Uiso calc R 1 . .
H H16C 0.3042 0.7786 0.1619 0.028 Uiso calc R 1 . .
C C17 0.62335(10) 0.64519(8) 0.33878(13) 0.0166(3) Uani d . 1 . .
C C18 0.69603(11) 0.66425(9) 0.25889(14) 0.0222(3) Uani d . 1 . .
H H18A 0.7252 0.6220 0.2295 0.029 Uiso calc R 1 . .
H H18B 0.7366 0.6953 0.3115 0.029 Uiso calc R 1 . .
H H18C 0.6722 0.6875 0.1851 0.029 Uiso calc R 1 . .
C C19 0.56349(11) 0.59024(9) 0.26281(14) 0.0208(3) Uani d . 1 . .
H H19A 0.5953 0.5477 0.2446 0.027 Uiso calc R 1 . .
H H19B 0.5408 0.6078 0.1826 0.027 Uiso calc R 1 . .
H H19C 0.5164 0.5804 0.3131 0.027 Uiso calc R 1 . .
C C20 0.66602(12) 0.60695(9) 0.44990(14) 0.0217(3) Uani d . 1 . .
H H20A 0.6969 0.5667 0.4155 0.028 Uiso calc R 1 . .
H H20B 0.6223 0.5915 0.5015 0.028 Uiso calc R 1 . .
H H20C 0.7059 0.6384 0.5030 0.028 Uiso calc R 1 . .
C C21 0.57740(11) 0.81644(9) 0.71931(13) 0.0189(3) Uani d . 1 . .
C C22 0.59343(13) 0.75289(10) 0.79515(13) 0.0246(3) Uani d . 1 . .
H H22A 0.6462 0.7304 0.7721 0.032 Uiso calc R 1 . .
H H22B 0.5458 0.7202 0.7751 0.032 Uiso calc R 1 . .
H H22C 0.5986 0.7675 0.8866 0.032 Uiso calc R 1 . .
C C23 0.49599(12) 0.85240(9) 0.76054(13) 0.0225(3) Uani d . 1 . .
H H23A 0.5050 0.8699 0.8505 0.029 Uiso calc R 1 . .
H H23B 0.4486 0.8191 0.7489 0.029 Uiso calc R 1 . .
H H23C 0.4826 0.8910 0.7085 0.029 Uiso calc R 1 . .
C C24 0.65367(12) 0.86682(10) 0.75299(15) 0.0250(3) Uani d . 1 . .
H H24A 0.7057 0.8445 0.7263 0.032 Uiso calc R 1 . .
H H24B 0.6603 0.8791 0.8452 0.032 Uiso calc R 1 . .
H H24C 0.6434 0.9088 0.7088 0.032 Uiso calc R 1 . .
C C25 0.54042(11) 0.90333(8) 0.28904(13) 0.0182(3) Uani d . 1 . .
C C26 0.46096(12) 0.94628(9) 0.31701(15) 0.0233(3) Uani d . 1 . .
H H26A 0.4638 0.9907 0.2798 0.030 Uiso calc R 1 . .
H H26B 0.4588 0.9546 0.4094 0.030 Uiso calc R 1 . .
H H26C 0.4098 0.9209 0.2796 0.030 Uiso calc R 1 . .
C C27 0.62087(12) 0.94598(9) 0.34563(14) 0.0231(3) Uani d . 1 . .
H H27A 0.6217 0.9900 0.3068 0.030 Uiso calc R 1 . .
H H27B 0.6721 0.9197 0.3276 0.030 Uiso calc R 1 . .
H H27C 0.6194 0.9550 0.4380 0.030 Uiso calc R 1 . .
C C28 0.54642(12) 0.89827(9) 0.14398(14) 0.0229(3) Uani d . 1 . .
H H28A 0.5562 0.9445 0.1171 0.030 Uiso calc R 1 . .
H H28B 0.4932 0.8791 0.1001 0.030 Uiso calc R 1 . .
H H28C 0.5937 0.8680 0.1224 0.030 Uiso calc R 1 . .
C C29 0.31530(12) 0.47811(9) 0.13607(14) 0.0203(3) Uani d . 1 . .
C C30 0.26544(19) 0.43043(12) 0.21140(18) 0.0386(5) Uani d . 1 . .
H H30A 0.2472 0.3888 0.1566 0.050 Uiso calc R 1 . .
H H30B 0.2153 0.4548 0.2404 0.050 Uiso calc R 1 . .
H H30C 0.3019 0.4173 0.2853 0.050 Uiso calc R 1 . .
C C31 0.39941(16) 0.44298(12) 0.1061(2) 0.0376(5) Uani d . 1 . .
H H31A 0.3875 0.3969 0.0627 0.049 Uiso calc R 1 . .
H H31B 0.4352 0.4387 0.1857 0.049 Uiso calc R 1 . .
H H31C 0.4292 0.4710 0.0510 0.049 Uiso calc R 1 . .
C C32 0.26108(16) 0.48625(10) 0.01005(17) 0.0320(4) Uani d . 1 . .
H H32A 0.2466 0.4404 -0.0329 0.042 Uiso calc R 1 . .
H H32B 0.2934 0.5124 -0.0449 0.042 Uiso calc R 1 . .
H H32C 0.2088 0.5111 0.0276 0.042 Uiso calc R 1 . .
C C33 0.33531(11) 0.63741(9) 0.54871(13) 0.0201(3) Uani d . 1 . .
C C34 0.24874(14) 0.61016(12) 0.57917(16) 0.0325(4) Uani d . 1 . .
H H34A 0.2436 0.6183 0.6709 0.042 Uiso calc R 1 . .
H H34B 0.2443 0.5604 0.5537 0.042 Uiso calc R 1 . .
H H34C 0.2030 0.6344 0.5324 0.042 Uiso calc R 1 . .
C C35 0.40709(15) 0.59752(11) 0.61936(15) 0.0303(4) Uani d . 1 . .
H H35A 0.4015 0.6033 0.7112 0.039 Uiso calc R 1 . .
H H35B 0.4624 0.6157 0.6022 0.039 Uiso calc R 1 . .
H H35C 0.4029 0.5483 0.5896 0.039 Uiso calc R 1 . .
C C36 0.34294(14) 0.71382(10) 0.59885(15) 0.0286(4) Uani d . 1 . .
H H36A 0.3353 0.7186 0.6901 0.037 Uiso calc R 1 . .
H H36B 0.2991 0.7404 0.5531 0.037 Uiso calc R 1 . .
H H36C 0.3993 0.7314 0.5854 0.037 Uiso calc R 1 . .
C C1B 1.09960(10) 0.69189(8) 0.08112(12) 0.0156(3) Uani d . 1 . .
C C2B 1.00019(10) 0.67963(8) 0.07208(11) 0.0152(3) Uani d . 1 . .
H H2B1 0.9732 0.7097 0.0091 0.018 Uiso calc R 1 . .
H H2B2 0.9883 0.6311 0.0382 0.018 Uiso calc R 1 . .
C C3B 0.95700(10) 0.69300(8) 0.19523(12) 0.0155(3) Uani d . 1 . .
C C4B 0.91402(10) 0.75664(8) 0.22046(12) 0.0168(3) Uani d . 1 . .
C C5B 0.90189(10) 0.77967(8) 0.34750(13) 0.0179(3) Uani d . 1 . .
H H5B 0.8772 0.8238 0.3648 0.022 Uiso calc R 1 . .
C C6B 0.92496(11) 0.73987(9) 0.44914(12) 0.0179(3) Uani d . 1 . .
C C7B 0.95063(11) 0.67252(8) 0.41757(12) 0.0184(3) Uani d . 1 . .
H H7B 0.9594 0.6425 0.4838 0.022 Uiso calc R 1 . .
C C8B 0.96444(10) 0.64623(8) 0.29294(12) 0.0161(3) Uani d . 1 . .
C C9B 1.12260(10) 0.76906(8) 0.10063(12) 0.0163(3) Uani d . 1 . .
C C10B 1.14853(10) 0.80556(8) 0.00213(12) 0.0177(3) Uani d . 1 . .
H H10B 1.1490 0.7824 -0.0807 0.021 Uiso calc R 1 . .
C C11B 1.17377(11) 0.87517(9) 0.02220(14) 0.0187(3) Uani d . 1 . .
C C12B 1.17152(12) 0.90838(9) 0.14466(15) 0.0218(3) Uani d . 1 . .
H H12B 1.1879 0.9557 0.1598 0.026 Uiso calc R 1 . .
C C13B 1.14559(12) 0.87357(9) 0.24579(14) 0.0207(3) Uani d . 1 A .
C C14B 1.12114(10) 0.80430(8) 0.22213(13) 0.0183(3) Uani d . 1 . .
H H14B 1.1031 0.7804 0.2897 0.022 Uiso calc R 1 . .
C C15B 1.12842(11) 0.65849(9) -0.04612(13) 0.0202(3) Uani d . 1 . .
H H15D 1.0949 0.6774 -0.1175 0.026 Uiso calc R 1 . .
H H15E 1.1197 0.6083 -0.0510 0.026 Uiso calc R 1 . .
H H15F 1.1889 0.6686 -0.0504 0.026 Uiso calc R 1 . .
C C16B 1.14903(10) 0.65580(8) 0.18894(14) 0.0195(3) Uani d . 1 . .
H H16D 1.1446 0.6055 0.1699 0.025 Uiso calc R 1 . .
H H16E 1.1249 0.6690 0.2697 0.025 Uiso calc R 1 . .
H H16F 1.2090 0.6699 0.1958 0.025 Uiso calc R 1 . .
C C17B 0.87037(11) 0.79912(9) 0.11386(13) 0.0182(3) Uani d . 1 . .
C C18B 0.81698(11) 0.74969(10) 0.01453(14) 0.0226(3) Uani d . 1 . .
H H18D 0.7860 0.7767 -0.0486 0.029 Uiso calc R 1 . .
H H18E 0.7763 0.7240 0.0576 0.029 Uiso calc R 1 . .
H H18F 0.8548 0.7171 -0.0283 0.029 Uiso calc R 1 . .
C C19B 0.93125(12) 0.84328(9) 0.04737(15) 0.0235(3) Uani d . 1 . .
H H19D 0.9683 0.8710 0.1118 0.031 Uiso calc R 1 . .
H H19E 0.8980 0.8741 -0.0065 0.031 Uiso calc R 1 . .
H H19F 0.9661 0.8128 -0.0054 0.031 Uiso calc R 1 . .
C C20B 0.80448(13) 0.84986(10) 0.16893(16) 0.0272(4) Uani d . 1 . .
H H20D 0.8340 0.8854 0.2285 0.035 Uiso calc R 1 . .
H H20E 0.7646 0.8244 0.2138 0.035 Uiso calc R 1 . .
H H20F 0.7731 0.8720 0.0993 0.035 Uiso calc R 1 . .
C C21B 0.91503(12) 0.76505(9) 0.58863(13) 0.0218(3) Uani d . 1 . .
C C22B 0.89519(15) 0.84250(11) 0.60650(16) 0.0305(4) Uani d . 1 . .
H H22D 0.8405 0.8515 0.5596 0.040 Uiso calc R 1 . .
H H22E 0.9401 0.8690 0.5741 0.040 Uiso calc R 1 . .
H H22F 0.8923 0.8565 0.6973 0.040 Uiso calc R 1 . .
C C23B 0.99748(14) 0.75111(12) 0.67155(15) 0.0310(4) Uani d . 1 . .
H H23D 1.0118 0.7020 0.6591 0.040 Uiso calc R 1 . .
H H23E 0.9892 0.7633 0.7614 0.040 Uiso calc R 1 . .
H H23F 1.0439 0.7792 0.6469 0.040 Uiso calc R 1 . .
C C24B 0.84094(15) 0.72535(12) 0.63536(16) 0.0310(4) Uani d . 1 . .
H H24D 0.8546 0.6760 0.6335 0.040 Uiso calc R 1 . .
H H24E 0.7890 0.7316 0.5796 0.040 Uiso calc R 1 . .
H H24F 0.8321 0.7432 0.7227 0.040 Uiso calc R 1 . .
C C25B 0.97537(11) 0.56603(8) 0.27985(13) 0.0177(3) Uani d . 1 . .
C C26B 1.05078(11) 0.54224(9) 0.36948(14) 0.0208(3) Uani d . 1 . .
H H26D 1.1040 0.5616 0.3463 0.027 Uiso calc R 1 . .
H H26E 1.0537 0.4916 0.3611 0.027 Uiso calc R 1 . .
H H26F 1.0424 0.5584 0.4578 0.027 Uiso calc R 1 . .
C C27B 0.89211(11) 0.53506(9) 0.31956(14) 0.0212(3) Uani d . 1 . .
H H27D 0.8436 0.5495 0.2637 0.028 Uiso calc R 1 . .
H H27E 0.8846 0.5517 0.4080 0.028 Uiso calc R 1 . .
H H27F 0.8955 0.4844 0.3122 0.028 Uiso calc R 1 . .
C C28B 0.98493(11) 0.53030(9) 0.14631(14) 0.0206(3) Uani d . 1 . .
H H28D 0.9366 0.5423 0.0877 0.027 Uiso calc R 1 . .
H H28E 0.9865 0.4800 0.1505 0.027 Uiso calc R 1 . .
H H28F 1.0379 0.5459 0.1157 0.027 Uiso calc R 1 . .
C C29B 1.20149(13) 0.91455(10) -0.08713(15) 0.0234(3) Uani d . 1 . .
C C30B 1.2649(2) 0.97299(15) -0.0381(2) 0.0427(6) Uani d . 1 . .
H H30D 1.2825 0.9962 -0.1104 0.055 Uiso calc R 1 . .
H H30E 1.3150 0.9535 0.0074 0.055 Uiso calc R 1 . .
H H30F 1.2378 1.0065 0.0198 0.055 Uiso calc R 1 . .
C C31B 1.12178(16) 0.94577(12) -0.15418(18) 0.0332(4) Uani d . 1 . .
H H31D 1.1384 0.9724 -0.2227 0.043 Uiso calc R 1 . .
H H31E 1.0936 0.9763 -0.0924 0.043 Uiso calc R 1 . .
H H31F 1.0826 0.9085 -0.1902 0.043 Uiso calc R 1 . .
C C32B 1.24422(19) 0.86587(12) -0.1851(2) 0.0375(5) Uani d . 1 . .
H H32D 1.2621 0.8925 -0.2528 0.049 Uiso calc R 1 . .
H H32E 1.2037 0.8298 -0.2220 0.049 Uiso calc R 1 . .
H H32F 1.2941 0.8444 -0.1427 0.049 Uiso calc R 1 . .
C C33B 1.14261(15) 0.91295(11) 0.37721(17) 0.0290(4) Uani d D 1 . .
C C34D 1.2266(3) 0.9498(3) 0.4197(3) 0.0652(19) Uani d P 0.89(3) A 1
H H34J 1.2386 0.9825 0.3578 0.085 Uiso calc PR 0.89(3) A 1
H H34K 1.2724 0.9158 0.4254 0.085 Uiso calc PR 0.89(3) A 1
H H34L 1.2230 0.9751 0.5034 0.085 Uiso calc PR 0.89(3) A 1
C C35D 1.0707(3) 0.96734(18) 0.3676(3) 0.0522(14) Uani d P 0.89(3) A 1
H H35J 1.0809 0.9976 0.3010 0.068 Uiso calc PR 0.89(3) A 1
H H35K 1.0699 0.9951 0.4494 0.068 Uiso calc PR 0.89(3) A 1
H H35L 1.0157 0.9436 0.3463 0.068 Uiso calc PR 0.89(3) A 1
C C36D 1.12157(18) 0.86563(14) 0.47831(18) 0.0343(12) Uani d P 0.89(3) A 1
H H36J 1.1676 0.8322 0.4908 0.045 Uiso calc PR 0.89(3) A 1
H H36K 1.0682 0.8408 0.4503 0.045 Uiso calc PR 0.89(3) A 1
H H36L 1.1155 0.8935 0.5588 0.045 Uiso calc PR 0.89(3) A 1
C C34B 1.2027(15) 0.8684(12) 0.470(2) 0.041(10) Uiso d PD 0.11(3) A 2
H H34D 1.2597 0.8891 0.4828 0.053 Uiso calc PR 0.11(3) A 2
H H34E 1.2061 0.8208 0.4312 0.053 Uiso calc PR 0.11(3) A 2
H H34F 1.1787 0.8681 0.5521 0.053 Uiso calc PR 0.11(3) A 2
C C35B 1.0523(17) 0.9192(17) 0.422(4) 0.064(12) Uiso d PD 0.11(3) A 2
H H35D 1.0222 0.9570 0.3818 0.083 Uiso calc PR 0.11(3) A 2
H H35E 1.0562 0.9287 0.5147 0.083 Uiso calc PR 0.11(3) A 2
H H35F 1.0210 0.8757 0.3974 0.083 Uiso calc PR 0.11(3) A 2
C C36B 1.1867(17) 0.9866(13) 0.378(3) 0.053(11) Uiso d PD 0.11(3) A 2
H H36D 1.1998 1.0060 0.4666 0.068 Uiso calc PR 0.11(3) A 2
H H36E 1.1480 1.0176 0.3330 0.068 Uiso calc PR 0.11(3) A 2
H H36F 1.2394 0.9816 0.3362 0.068 Uiso calc PR 0.11(3) A 2

loop_
_atom_site_aniso_label
_atom_site_aniso_U_11
_atom_site_aniso_U_22
_atom_site_aniso_U_33
_atom_site_aniso_U_12
_atom_site_aniso_U_13
_atom_site_aniso_U_23
C1 0.0166(7) 0.0199(7) 0.0149(5) -0.0042(5) 0.0019(4) 0.0022(4)
C2 0.0168(7) 0.0182(7) 0.0148(5) -0.0040(5) 0.0038(4) 0.0002(4)
C3 0.0150(6) 0.0152(6) 0.0153(5) -0.0028(5) 0.0043(4) -0.0005(4)
C4 0.0156(6) 0.0163(6) 0.0151(5) -0.0023(5) 0.0040(4) -0.0006(4)
C5 0.0184(7) 0.0177(7) 0.0155(5) -0.0029(5) 0.0022(4) 0.0001(4)
C6 0.0186(7) 0.0170(7) 0.0162(5) -0.0036(5) 0.0040(4) -0.0004(4)
C7 0.0211(7) 0.0185(7) 0.0157(6) -0.0030(5) 0.0057(4) -0.0006(4)
C8 0.0173(7) 0.0154(6) 0.0156(5) -0.0023(5) 0.0045(4) 0.0005(4)
C9 0.0169(7) 0.0181(7) 0.0147(5) -0.0025(5) 0.0024(4) 0.0013(4)
C10 0.0176(7) 0.0181(7) 0.0161(5) -0.0019(5) 0.0023(4) 0.0000(4)
C11 0.0182(7) 0.0167(7) 0.0171(6) -0.0033(5) 0.0015(4) -0.0006(4)
C12 0.0200(7) 0.0184(7) 0.0164(5) -0.0037(5) 0.0022(4) 0.0001(4)
C13 0.0183(7) 0.0181(7) 0.0141(5) -0.0042(5) 0.0024(4) 0.0003(4)
C14 0.0175(7) 0.0191(7) 0.0150(5) -0.0038(5) 0.0026(4) 0.0000(4)
C15 0.0257(8) 0.0292(8) 0.0153(5) -0.0095(6) 0.0001(5) 0.0041(5)
C16 0.0187(7) 0.0201(7) 0.0276(6) -0.0005(6) 0.0035(5) 0.0060(5)
C17 0.0159(6) 0.0154(6) 0.0182(5) -0.0007(5) 0.0021(4) -0.0008(4)
C18 0.0167(7) 0.0254(8) 0.0250(6) -0.0005(6) 0.0069(5) 0.0004(5)
C19 0.0216(7) 0.0165(7) 0.0231(6) -0.0029(6) 0.0011(5) -0.0035(4)
C20 0.0238(8) 0.0178(7) 0.0229(6) 0.0030(6) -0.0012(5) 0.0012(4)
C21 0.0219(7) 0.0198(7) 0.0149(5) -0.0034(6) 0.0034(4) -0.0014(4)
C22 0.0330(9) 0.0245(8) 0.0166(5) -0.0003(7) 0.0027(5) 0.0022(5)
C23 0.0245(8) 0.0235(8) 0.0199(6) -0.0018(6) 0.0077(5) -0.0017(5)
C24 0.0231(8) 0.0276(8) 0.0233(6) -0.0084(6) 0.0020(5) -0.0033(5)
C25 0.0211(7) 0.0158(7) 0.0183(5) -0.0032(5) 0.0047(4) 0.0022(4)
C26 0.0245(8) 0.0183(7) 0.0281(7) 0.0023(6) 0.0068(5) 0.0030(5)
C27 0.0233(8) 0.0213(7) 0.0248(6) -0.0083(6) 0.0040(5) -0.0001(5)
C28 0.0300(8) 0.0220(7) 0.0176(6) -0.0065(6) 0.0052(5) 0.0035(4)
C29 0.0238(8) 0.0173(7) 0.0190(6) -0.0026(6) -0.0002(5) -0.0011(4)
C30 0.0596(15) 0.0279(9) 0.0281(7) -0.0232(10) 0.0107(8) -0.0054(6)
C31 0.0296(10) 0.0262(10) 0.0533(11) 0.0045(8) -0.0011(8) -0.0119(8)
C32 0.0435(11) 0.0224(8) 0.0265(7) -0.0016(8) -0.0121(7) -0.0032(5)
C33 0.0241(8) 0.0217(7) 0.0144(5) -0.0073(6) 0.0035(5) -0.0008(4)
C34 0.0316(10) 0.0410(11) 0.0248(7) -0.0181(8) 0.0125(6) -0.0072(6)
C35 0.0379(10) 0.0329(9) 0.0195(6) -0.0021(8) -0.0027(6) 0.0036(5)
C36 0.0395(10) 0.0252(8) 0.0212(6) -0.0083(7) 0.0094(6) -0.0047(5)
C1B 0.0151(6) 0.0151(6) 0.0169(5) -0.0018(5) 0.0041(4) -0.0001(4)
C2B 0.0151(6) 0.0177(6) 0.0132(5) -0.0023(5) 0.0037(4) 0.0002(4)
C3B 0.0155(6) 0.0174(7) 0.0140(5) -0.0031(5) 0.0030(4) 0.0014(4)
C4B 0.0174(7) 0.0181(7) 0.0151(5) -0.0019(5) 0.0028(4) 0.0020(4)
C5B 0.0196(7) 0.0177(7) 0.0166(5) -0.0013(5) 0.0036(4) -0.0002(4)
C6B 0.0195(7) 0.0205(7) 0.0136(5) -0.0027(5) 0.0037(4) -0.0003(4)
C7B 0.0215(7) 0.0194(7) 0.0145(5) -0.0027(6) 0.0032(4) 0.0016(4)
C8B 0.0162(6) 0.0173(7) 0.0149(5) -0.0034(5) 0.0016(4) 0.0017(4)
C9B 0.0163(6) 0.0161(7) 0.0168(5) -0.0035(5) 0.0040(4) 0.0004(4)
C10B 0.0185(7) 0.0174(7) 0.0178(5) -0.0030(5) 0.0045(4) 0.0014(4)
C11B 0.0190(7) 0.0174(7) 0.0203(6) -0.0024(5) 0.0041(5) 0.0024(4)
C12B 0.0251(8) 0.0166(7) 0.0241(6) -0.0056(6) 0.0069(5) -0.0014(5)
C13B 0.0227(7) 0.0187(7) 0.0209(6) -0.0043(6) 0.0074(5) -0.0027(5)
C14B 0.0185(7) 0.0191(7) 0.0172(5) -0.0036(5) 0.0043(4) -0.0012(4)
C15B 0.0213(7) 0.0201(7) 0.0195(6) -0.0022(6) 0.0079(5) -0.0031(4)
C16B 0.0170(7) 0.0187(7) 0.0231(6) -0.0011(5) 0.0017(5) 0.0041(4)
C17B 0.0177(7) 0.0197(7) 0.0179(5) 0.0011(5) 0.0037(4) 0.0042(4)
C18B 0.0181(7) 0.0295(8) 0.0202(6) -0.0028(6) 0.0006(5) 0.0034(5)
C19B 0.0227(8) 0.0231(8) 0.0266(6) -0.0015(6) 0.0054(5) 0.0096(5)
C20B 0.0288(9) 0.0274(9) 0.0270(7) 0.0106(7) 0.0077(6) 0.0053(5)
C21B 0.0250(8) 0.0255(8) 0.0145(5) -0.0047(6) 0.0052(5) -0.0036(4)
C22B 0.0414(11) 0.0255(9) 0.0246(7) 0.0003(8) 0.0111(6) -0.0065(5)
C23B 0.0322(9) 0.0405(10) 0.0185(6) -0.0014(8) -0.0009(6) -0.0039(5)
C24B 0.0340(10) 0.0366(10) 0.0233(7) -0.0108(8) 0.0135(6) -0.0044(6)
C25B 0.0194(7) 0.0169(7) 0.0169(5) -0.0045(5) 0.0025(4) 0.0019(4)
C26B 0.0216(7) 0.0194(7) 0.0219(6) 0.0005(6) 0.0015(5) 0.0044(4)
C27B 0.0199(7) 0.0206(7) 0.0239(6) -0.0051(6) 0.0041(5) 0.0047(5)
C28B 0.0238(8) 0.0184(7) 0.0196(5) -0.0035(6) 0.0037(5) -0.0011(4)
C29B 0.0282(9) 0.0201(7) 0.0231(6) -0.0043(6) 0.0059(5) 0.0055(5)
C30B 0.0535(14) 0.0439(13) 0.0314(8) -0.0304(12) 0.0002(8) 0.0116(7)
C31B 0.0386(11) 0.0340(10) 0.0282(7) 0.0041(8) 0.0025(7) 0.0107(6)
C32B 0.0496(13) 0.0314(10) 0.0371(9) 0.0046(9) 0.0272(9) 0.0106(7)
C33B 0.0361(10) 0.0260(9) 0.0247(7) -0.0124(8) 0.0120(6) -0.0091(6)
C34D 0.062(2) 0.093(3) 0.0362(16) -0.064(2) 0.0237(13) -0.0363(15)
C35D 0.076(3) 0.0373(18) 0.0465(17) 0.0183(15) 0.0283(14) -0.0052(10)
C36D 0.0463(17) 0.0378(16) 0.0182(13) -0.0156(10) 0.0082(7) -0.0065(6)

loop_
_atom_type_symbol
_atom_type_description
_atom_type_scat_dispersion_real
_atom_type_scat_dispersion_imag
_atom_type_scat_source
C C 0.0033 0.0016 'International Tables Vol C Tables 4.2.6.8 and 6.1.1.4'
H H 0.0000 0.0000 'International Tables Vol C Tables 4.2.6.8 and 6.1.1.4'

loop_
_geom_angle_atom_site_label_1
_geom_angle_atom_site_label_2
_geom_angle_atom_site_label_3
_geom_angle_site_symmetry_1
_geom_angle_site_symmetry_3
_geom_angle
_geom_angle_publ_flag
C16 C1 C9 . . 107.78(12) ?
C16 C1 C15 . . 107.51(13) ?
C9 C1 C15 . . 111.25(12) ?
C16 C1 C2 . . 112.38(12) ?
C9 C1 C2 . . 112.84(12) ?
C15 C1 C2 . . 104.98(12) ?
C3 C2 C1 . . 117.35(11) ?
C3 C2 H2A . . 108.0 ?
C1 C2 H2A . . 108.0 ?
C3 C2 H2B . . 108.0 ?
C1 C2 H2B . . 108.0 ?
H2A C2 H2B . . 107.2 ?
C8 C3 C4 . . 118.01(12) ?
C8 C3 C2 . . 122.24(13) ?
C4 C3 C2 . . 119.65(12) ?
C5 C4 C3 . . 118.81(14) ?
C5 C4 C17 . . 117.25(14) ?
C3 C4 C17 . . 123.25(11) ?
C6 C5 C4 . . 123.00(14) ?
C6 C5 H5 . . 118.5 ?
C4 C5 H5 . . 118.5 ?
C7 C6 C5 . . 116.69(12) ?
C7 C6 C21 . . 119.74(14) ?
C5 C6 C21 . . 123.24(14) ?
C6 C7 C8 . . 123.37(14) ?
C6 C7 H7 . . 118.3 ?
C8 C7 H7 . . 118.3 ?
C7 C8 C3 . . 118.23(14) ?
C7 C8 C25 . . 112.16(13) ?
C3 C8 C25 . . 129.23(12) ?
C10 C9 C14 . . 118.41(13) ?
C10 C9 C1 . . 122.33(12) ?
C14 C9 C1 . . 119.24(13) ?
C9 C10 C11 . . 121.80(12) ?
C9 C10 H10 . . 119.1 ?
C11 C10 H10 . . 119.1 ?
C12 C11 C10 . . 118.00(13) ?
C12 C11 C29 . . 122.59(13) ?
C10 C11 C29 . . 119.38(12) ?
C11 C12 C13 . . 121.99(13) ?
C11 C12 H12 . . 119.0 ?
C13 C12 H12 . . 119.0 ?
C14 C13 C12 . . 118.32(12) ?
C14 C13 C33 . . 121.83(13) ?
C12 C13 C33 . . 119.82(13) ?
C13 C14 C9 . . 121.46(13) ?
C13 C14 H14 . . 119.3 ?
C9 C14 H14 . . 119.3 ?
C1 C15 H15A . . 109.5 ?
C1 C15 H15B . . 109.5 ?
H15A C15 H15B . . 109.5 ?
C1 C15 H15C . . 109.5 ?
H15A C15 H15C . . 109.5 ?
H15B C15 H15C . . 109.5 ?
C1 C16 H16A . . 109.5 ?
C1 C16 H16B . . 109.5 ?
H16A C16 H16B . . 109.5 ?
C1 C16 H16C . . 109.5 ?
H16A C16 H16C . . 109.5 ?
H16B C16 H16C . . 109.5 ?
C19 C17 C20 . . 104.14(12) ?
C19 C17 C18 . . 110.56(12) ?
C20 C17 C18 . . 105.96(14) ?
C19 C17 C4 . . 116.71(13) ?
C20 C17 C4 . . 111.65(11) ?
C18 C17 C4 . . 107.35(12) ?
C17 C18 H18A . . 109.5 ?
C17 C18 H18B . . 109.5 ?
H18A C18 H18B . . 109.5 ?
C17 C18 H18C . . 109.5 ?
H18A C18 H18C . . 109.5 ?
H18B C18 H18C . . 109.5 ?
C17 C19 H19A . . 109.5 ?
C17 C19 H19B . . 109.5 ?
H19A C19 H19B . . 109.5 ?
C17 C19 H19C . . 109.5 ?
H19A C19 H19C . . 109.5 ?
H19B C19 H19C . . 109.5 ?
C17 C20 H20A . . 109.5 ?
C17 C20 H20B . . 109.5 ?
H20A C20 H20B . . 109.5 ?
C17 C20 H20C . . 109.5 ?
H20A C20 H20C . . 109.5 ?
H20B C20 H20C . . 109.5 ?
C22 C21 C6 . . 112.09(13) ?
C22 C21 C23 . . 108.52(13) ?
C6 C21 C23 . . 110.35(13) ?
C22 C21 C24 . . 108.14(14) ?
C6 C21 C24 . . 108.72(12) ?
C23 C21 C24 . . 108.95(14) ?
C21 C22 H22A . . 109.5 ?
C21 C22 H22B . . 109.5 ?
H22A C22 H22B . . 109.5 ?
C21 C22 H22C . . 109.5 ?
H22A C22 H22C . . 109.5 ?
H22B C22 H22C . . 109.5 ?
C21 C23 H23A . . 109.5 ?
C21 C23 H23B . . 109.5 ?
H23A C23 H23B . . 109.5 ?
C21 C23 H23C . . 109.5 ?
H23A C23 H23C . . 109.5 ?
H23B C23 H23C . . 109.5 ?
C21 C24 H24A . . 109.5 ?
C21 C24 H24B . . 109.5 ?
H24A C24 H24B . . 109.5 ?
C21 C24 H24C . . 109.5 ?
H24A C24 H24C . . 109.5 ?
H24B C24 H24C . . 109.5 ?
C28 C25 C26 . . 107.58(14) ?
C28 C25 C27 . . 104.29(12) ?
C26 C25 C27 . . 108.33(13) ?
C28 C25 C8 . . 118.54(13) ?
C26 C25 C8 . . 111.34(12) ?
C27 C25 C8 . . 106.15(13) ?
C25 C26 H26A . . 109.5 ?
C25 C26 H26B . . 109.5 ?
H26A C26 H26B . . 109.5 ?
C25 C26 H26C . . 109.5 ?
H26A C26 H26C . . 109.5 ?
H26B C26 H26C . . 109.5 ?
C25 C27 H27A . . 109.5 ?
C25 C27 H27B . . 109.5 ?
H27A C27 H27B . . 109.5 ?
C25 C27 H27C . . 109.5 ?
H27A C27 H27C . . 109.5 ?
H27B C27 H27C . . 109.5 ?
C25 C28 H28A . . 109.5 ?
C25 C28 H28B . . 109.5 ?
H28A C28 H28B . . 109.5 ?
C25 C28 H28C . . 109.5 ?
H28A C28 H28C . . 109.5 ?
H28B C28 H28C . . 109.5 ?
C11 C29 C30 . . 112.43(13) ?
C11 C29 C31 . . 109.01(14) ?
C30 C29 C31 . . 108.90(19) ?
C11 C29 C32 . . 110.76(14) ?
C30 C29 C32 . . 106.91(16) ?
C31 C29 C32 . . 108.75(16) ?
C29 C30 H30A . . 109.5 ?
C29 C30 H30B . . 109.5 ?
H30A C30 H30B . . 109.5 ?
C29 C30 H30C . . 109.5 ?
H30A C30 H30C . . 109.5 ?
H30B C30 H30C . . 109.5 ?
C29 C31 H31A . . 109.5 ?
C29 C31 H31B . . 109.5 ?
H31A C31 H31B . . 109.5 ?
C29 C31 H31C . . 109.5 ?
H31A C31 H31C . . 109.5 ?
H31B C31 H31C . . 109.5 ?
C29 C32 H32A . . 109.5 ?
C29 C32 H32B . . 109.5 ?
H32A C32 H32B . . 109.5 ?
C29 C32 H32C . . 109.5 ?
H32A C32 H32C . . 109.5 ?
H32B C32 H32C . . 109.5 ?
C36 C33 C13 . . 112.19(13) ?
C36 C33 C34 . . 108.16(16) ?
C13 C33 C34 . . 111.07(12) ?
C36 C33 C35 . . 108.12(15) ?
C13 C33 C35 . . 107.98(14) ?
C34 C33 C35 . . 109.25(15) ?
C33 C34 H34A . . 109.5 ?
C33 C34 H34B . . 109.5 ?
H34A C34 H34B . . 109.5 ?
C33 C34 H34C . . 109.5 ?
H34A C34 H34C . . 109.5 ?
H34B C34 H34C . . 109.5 ?
C33 C35 H35A . . 109.5 ?
C33 C35 H35B . . 109.5 ?
H35A C35 H35B . . 109.5 ?
C33 C35 H35C . . 109.5 ?
H35A C35 H35C . . 109.5 ?
H35B C35 H35C . . 109.5 ?
C33 C36 H36A . . 109.5 ?
C33 C36 H36B . . 109.5 ?
H36A C36 H36B . . 109.5 ?
C33 C36 H36C . . 109.5 ?
H36A C36 H36C . . 109.5 ?
H36B C36 H36C . . 109.5 ?
C9B C1B C16B . . 107.64(12) ?
C9B C1B C15B . . 111.25(12) ?
C16B C1B C15B . . 106.99(13) ?
C9B C1B C2B . . 111.76(13) ?
C16B C1B C2B . . 113.71(11) ?
C15B C1B C2B . . 105.42(11) ?
C3B C2B C1B . . 116.89(11) ?
C3B C2B H2B1 . . 108.1 ?
C1B C2B H2B1 . . 108.1 ?
C3B C2B H2B2 . . 108.1 ?
C1B C2B H2B2 . . 108.1 ?
H2B1 C2B H2B2 . . 107.3 ?
C4B C3B C8B . . 117.85(12) ?
C4B C3B C2B . . 119.79(12) ?
C8B C3B C2B . . 122.12(14) ?
C5B C4B C3B . . 118.98(13) ?
C5B C4B C17B . . 117.12(14) ?
C3B C4B C17B . . 123.56(12) ?
C6B C5B C4B . . 122.31(15) ?
C6B C5B H5B . . 118.8 ?
C4B C5B H5B . . 118.8 ?
C7B C6B C5B . . 116.50(13) ?
C7B C6B C21B . . 120.14(14) ?
C5B C6B C21B . . 123.10(15) ?
C6B C7B C8B . . 123.70(14) ?
C6B C7B H7B . . 118.1 ?
C8B C7B H7B . . 118.1 ?
C7B C8B C3B . . 117.81(14) ?
C7B C8B C25B . . 112.83(12) ?
C3B C8B C25B . . 128.91(12) ?
C10B C9B C14B . . 118.28(13) ?
C10B C9B C1B . . 122.19(12) ?
C14B C9B C1B . . 119.48(12) ?
C9B C10B C11B . . 121.92(13) ?
C9B C10B H10B . . 119.0 ?
C11B C10B H10B . . 119.0 ?
C12B C11B C10B . . 118.02(14) ?
C12B C11B C29B . . 120.73(14) ?
C10B C11B C29B . . 121.24(13) ?
C11B C12B C13B . . 121.71(15) ?
C11B C12B H12B . . 119.1 ?
C13B C12B H12B . . 119.1 ?
C14B C13B C12B . . 118.57(14) ?
C14B C13B C33B . . 121.97(14) ?
C12B C13B C33B . . 119.43(15) ?
C13B C14B C9B . . 121.49(13) ?
C13B C14B H14B . . 119.3 ?
C9B C14B H14B . . 119.3 ?
C1B C15B H15D . . 109.5 ?
C1B C15B H15E . . 109.5 ?
H15D C15B H15E . . 109.5 ?
C1B C15B H15F . . 109.5 ?
H15D C15B H15F . . 109.5 ?
H15E C15B H15F . . 109.5 ?
C1B C16B H16D . . 109.5 ?
C1B C16B H16E . . 109.5 ?
H16D C16B H16E . . 109.5 ?
C1B C16B H16F . . 109.5 ?
H16D C16B H16F . . 109.5 ?
H16E C16B H16F . . 109.5 ?
C19B C17B C20B . . 106.18(14) ?
C19B C17B C18B . . 110.47(12) ?
C20B C17B C18B . . 104.38(14) ?
C19B C17B C4B . . 115.17(13) ?
C20B C17B C4B . . 110.65(12) ?
C18B C17B C4B . . 109.42(13) ?
C17B C18B H18D . . 109.5 ?
C17B C18B H18E . . 109.5 ?
H18D C18B H18E . . 109.5 ?
C17B C18B H18F . . 109.5 ?
H18D C18B H18F . . 109.5 ?
H18E C18B H18F . . 109.5 ?
C17B C19B H19D . . 109.5 ?
C17B C19B H19E . . 109.5 ?
H19D C19B H19E . . 109.5 ?
C17B C19B H19F . . 109.5 ?
H19D C19B H19F . . 109.5 ?
H19E C19B H19F . . 109.5 ?
C17B C20B H20D . . 109.5 ?
C17B C20B H20E . . 109.5 ?
H20D C20B H20E . . 109.5 ?
C17B C20B H20F . . 109.5 ?
H20D C20B H20F . . 109.5 ?
H20E C20B H20F . . 109.5 ?
C22B C21B C6B . . 112.61(14) ?
C22B C21B C23B . . 108.62(15) ?
C6B C21B C23B . . 109.66(14) ?
C22B C21B C24B . . 107.63(16) ?
C6B C21B C24B . . 109.17(13) ?
C23B C21B C24B . . 109.06(16) ?
C21B C22B H22D . . 109.5 ?
C21B C22B H22E . . 109.5 ?
H22D C22B H22E . . 109.5 ?
C21B C22B H22F . . 109.5 ?
H22D C22B H22F . . 109.5 ?
H22E C22B H22F . . 109.5 ?
C21B C23B H23D . . 109.5 ?
C21B C23B H23E . . 109.5 ?
H23D C23B H23E . . 109.5 ?
C21B C23B H23F . . 109.5 ?
H23D C23B H23F . . 109.5 ?
H23E C23B H23F . . 109.5 ?
C21B C24B H24D . . 109.5 ?
C21B C24B H24E . . 109.5 ?
H24D C24B H24E . . 109.5 ?
C21B C24B H24F . . 109.5 ?
H24D C24B H24F . . 109.5 ?
H24E C24B H24F . . 109.5 ?
C28B C25B C26B . . 107.11(14) ?
C28B C25B C27B . . 104.48(12) ?
C26B C25B C27B . . 108.29(12) ?
C28B C25B C8B . . 117.92(12) ?
C26B C25B C8B . . 112.20(12) ?
C27B C25B C8B . . 106.24(13) ?
C25B C26B H26D . . 109.5 ?
C25B C26B H26E . . 109.5 ?
H26D C26B H26E . . 109.5 ?
C25B C26B H26F . . 109.5 ?
H26D C26B H26F . . 109.5 ?
H26E C26B H26F . . 109.5 ?
C25B C27B H27D . . 109.5 ?
C25B C27B H27E . . 109.5 ?
H27D C27B H27E . . 109.5 ?
C25B C27B H27F . . 109.5 ?
H27D C27B H27F . . 109.5 ?
H27E C27B H27F . . 109.5 ?
C25B C28B H28D . . 109.5 ?
C25B C28B H28E . . 109.5 ?
H28D C28B H28E . . 109.5 ?
C25B C28B H28F . . 109.5 ?
H28D C28B H28F . . 109.5 ?
H28E C28B H28F . . 109.5 ?
C11B C29B C30B . . 111.60(13) ?
C11B C29B C31B . . 108.18(15) ?
C30B C29B C31B . . 109.17(19) ?
C11B C29B C32B . . 111.24(15) ?
C30B C29B C32B . . 107.8(2) ?
C31B C29B C32B . . 108.76(16) ?
C29B C30B H30D . . 109.5 ?
C29B C30B H30E . . 109.5 ?
H30D C30B H30E . . 109.5 ?
C29B C30B H30F . . 109.5 ?
H30D C30B H30F . . 109.5 ?
H30E C30B H30F . . 109.5 ?
C29B C31B H31D . . 109.5 ?
C29B C31B H31E . . 109.5 ?
H31D C31B H31E . . 109.5 ?
C29B C31B H31F . . 109.5 ?
H31D C31B H31F . . 109.5 ?
H31E C31B H31F . . 109.5 ?
C29B C32B H32D . . 109.5 ?
C29B C32B H32E . . 109.5 ?
H32D C32B H32E . . 109.5 ?
C29B C32B H32F . . 109.5 ?
H32D C32B H32F . . 109.5 ?
H32E C32B H32F . . 109.5 ?
C34D C33B C36D . . 109.2(2) ?
C34D C33B C13B . . 110.88(17) ?
C36D C33B C13B . . 112.30(15) ?
C13B C33B C35B . . 113.7(15) ?
C34D C33B C35D . . 109.1(3) ?
C36D C33B C35D . . 107.2(2) ?
C13B C33B C35D . . 108.1(2) ?
C13B C33B C36B . . 109.6(12) ?
C35B C33B C36B . . 111.6(12) ?
C13B C33B C34B . . 103.7(9) ?
C35B C33B C34B . . 110.8(11) ?
C36B C33B C34B . . 107.0(10) ?
C33B C34D H34J . . 109.5 ?
C33B C34D H34K . . 109.5 ?
H34J C34D H34K . . 109.5 ?
C33B C34D H34L . . 109.5 ?
H34J C34D H34L . . 109.5 ?
H34K C34D H34L . . 109.5 ?
C33B C35D H35J . . 109.5 ?
C33B C35D H35K . . 109.5 ?
H35J C35D H35K . . 109.5 ?
C33B C35D H35L . . 109.5 ?
H35J C35D H35L . . 109.5 ?
H35K C35D H35L . . 109.5 ?
C33B C36D H36J . . 109.5 ?
C33B C36D H36K . . 109.5 ?
H36J C36D H36K . . 109.5 ?
C33B C36D H36L . . 109.5 ?
H36J C36D H36L . . 109.5 ?
H36K C36D H36L . . 109.5 ?
C33B C34B H34D . . 109.5 ?
C33B C34B H34E . . 109.5 ?
H34D C34B H34E . . 109.5 ?
C33B C34B H34F . . 109.5 ?
H34D C34B H34F . . 109.5 ?
H34E C34B H34F . . 109.5 ?
C33B C35B H35D . . 109.5 ?
C33B C35B H35E . . 109.5 ?
H35D C35B H35E . . 109.5 ?
C33B C35B H35F . . 109.5 ?
H35D C35B H35F . . 109.5 ?
H35E C35B H35F . . 109.5 ?
C33B C36B H36D . . 109.5 ?
C33B C36B H36E . . 109.5 ?
H36D C36B H36E . . 109.5 ?
C33B C36B H36F . . 109.5 ?
H36D C36B H36F . . 109.5 ?
H36E C36B H36F . . 109.5 ?

loop_
_geom_bond_atom_site_label_1
_geom_bond_atom_site_label_2
_geom_bond_site_symmetry_2
_geom_bond_distance
_geom_bond_publ_flag
C1 C16 . 1.535(2) ?
C1 C9 . 1.5375(19) ?
C1 C15 . 1.5444(18) ?
C1 C2 . 1.581(2) ?
C2 C3 . 1.5199(16) ?
C2 H2A . 0.9900 ?
C2 H2B . 0.9900 ?
C3 C8 . 1.426(2) ?
C3 C4 . 1.4360(19) ?
C4 C5 . 1.4010(16) ?
C4 C17 . 1.563(2) ?
C5 C6 . 1.395(2) ?
C5 H5 . 0.9500 ?
C6 C7 . 1.393(2) ?
C6 C21 . 1.5368(17) ?
C7 C8 . 1.4101(17) ?
C7 H7 . 0.9500 ?
C8 C25 . 1.569(2) ?
C9 C10 . 1.394(2) ?
C9 C14 . 1.4090(16) ?
C10 C11 . 1.4080(19) ?
C10 H10 . 0.9500 ?
C11 C12 . 1.3976(17) ?
C11 C29 . 1.533(2) ?
C12 C13 . 1.4019(19) ?
C12 H12 . 0.9500 ?
C13 C14 . 1.3982(19) ?
C13 C33 . 1.5340(17) ?
C14 H14 . 0.9500 ?
C15 H15A . 0.9800 ?
C15 H15B . 0.9800 ?
C15 H15C . 0.9800 ?
C16 H16A . 0.9800 ?
C16 H16B . 0.9800 ?
C16 H16C . 0.9800 ?
C17 C19 . 1.5456(19) ?
C17 C20 . 1.547(2) ?
C17 C18 . 1.548(2) ?
C18 H18A . 0.9800 ?
C18 H18B . 0.9800 ?
C18 H18C . 0.9800 ?
C19 H19A . 0.9800 ?
C19 H19B . 0.9800 ?
C19 H19C . 0.9800 ?
C20 H20A . 0.9800 ?
C20 H20B . 0.9800 ?
C20 H20C . 0.9800 ?
C21 C22 . 1.537(2) ?
C21 C23 . 1.541(2) ?
C21 C24 . 1.547(2) ?
C22 H22A . 0.9800 ?
C22 H22B . 0.9800 ?
C22 H22C . 0.9800 ?
C23 H23A . 0.9800 ?
C23 H23B . 0.9800 ?
C23 H23C . 0.9800 ?
C24 H24A . 0.9800 ?
C24 H24B . 0.9800 ?
C24 H24C . 0.9800 ?
C25 C28 . 1.5407(18) ?
C25 C26 . 1.541(2) ?
C25 C27 . 1.560(2) ?
C26 H26A . 0.9800 ?
C26 H26B . 0.9800 ?
C26 H26C . 0.9800 ?
C27 H27A . 0.9800 ?
C27 H27B . 0.9800 ?
C27 H27C . 0.9800 ?
C28 H28A . 0.9800 ?
C28 H28B . 0.9800 ?
C28 H28C . 0.9800 ?
C29 C30 . 1.534(2) ?
C29 C31 . 1.537(3) ?
C29 C32 . 1.538(2) ?
C30 H30A . 0.9800 ?
C30 H30B . 0.9800 ?
C30 H30C . 0.9800 ?
C31 H31A . 0.9800 ?
C31 H31B . 0.9800 ?
C31 H31C . 0.9800 ?
C32 H32A . 0.9800 ?
C32 H32B . 0.9800 ?
C32 H32C . 0.9800 ?
C33 C36 . 1.531(2) ?
C33 C34 . 1.536(2) ?
C33 C35 . 1.545(3) ?
C34 H34A . 0.9800 ?
C34 H34B . 0.9800 ?
C34 H34C . 0.9800 ?
C35 H35A . 0.9800 ?
C35 H35B . 0.9800 ?
C35 H35C . 0.9800 ?
C36 H36A . 0.9800 ?
C36 H36B . 0.9800 ?
C36 H36C . 0.9800 ?
C1B C9B . 1.532(2) ?
C1B C16B . 1.542(2) ?
C1B C15B . 1.5482(19) ?
C1B C2B . 1.580(2) ?
C2B C3B . 1.5266(17) ?
C2B H2B1 . 0.9900 ?
C2B H2B2 . 0.9900 ?
C3B C4B . 1.424(2) ?
C3B C8B . 1.4304(18) ?
C4B C5B . 1.4087(17) ?
C4B C17B . 1.564(2) ?
C5B C6B . 1.3990(19) ?
C5B H5B . 0.9500 ?
C6B C7B . 1.389(2) ?
C6B C21B . 1.5353(18) ?
C7B C8B . 1.4074(17) ?
C7B H7B . 0.9500 ?
C8B C25B . 1.560(2) ?
C9B C10B . 1.4000(17) ?
C9B C14B . 1.4044(17) ?
C10B C11B . 1.401(2) ?
C10B H10B . 0.9500 ?
C11B C12B . 1.3993(19) ?
C11B C29B . 1.5355(19) ?
C12B C13B . 1.4045(19) ?
C12B H12B . 0.9500 ?
C13B C14B . 1.393(2) ?
C13B C33B . 1.532(2) ?
C14B H14B . 0.9500 ?
C15B H15D . 0.9800 ?
C15B H15E . 0.9800 ?
C15B H15F . 0.9800 ?
C16B H16D . 0.9800 ?
C16B H16E . 0.9800 ?
C16B H16F . 0.9800 ?
C17B C19B . 1.542(2) ?
C17B C20B . 1.548(2) ?
C17B C18B . 1.549(2) ?
C18B H18D . 0.9800 ?
C18B H18E . 0.9800 ?
C18B H18F . 0.9800 ?
C19B H19D . 0.9800 ?
C19B H19E . 0.9800 ?
C19B H19F . 0.9800 ?
C20B H20D . 0.9800 ?
C20B H20E . 0.9800 ?
C20B H20F . 0.9800 ?
C21B C22B . 1.533(3) ?
C21B C23B . 1.539(3) ?
C21B C24B . 1.541(2) ?
C22B H22D . 0.9800 ?
C22B H22E . 0.9800 ?
C22B H22F . 0.9800 ?
C23B H23D . 0.9800 ?
C23B H23E . 0.9800 ?
C23B H23F . 0.9800 ?
C24B H24D . 0.9800 ?
C24B H24E . 0.9800 ?
C24B H24F . 0.9800 ?
C25B C28B . 1.5385(19) ?
C25B C26B . 1.549(2) ?
C25B C27B . 1.552(2) ?
C26B H26D . 0.9800 ?
C26B H26E . 0.9800 ?
C26B H26F . 0.9800 ?
C27B H27D . 0.9800 ?
C27B H27E . 0.9800 ?
C27B H27F . 0.9800 ?
C28B H28D . 0.9800 ?
C28B H28E . 0.9800 ?
C28B H28F . 0.9800 ?
C29B C30B . 1.537(3) ?
C29B C31B . 1.537(3) ?
C29B C32B . 1.541(3) ?
C30B H30D . 0.9800 ?
C30B H30E . 0.9800 ?
C30B H30F . 0.9800 ?
C31B H31D . 0.9800 ?
C31B H31E . 0.9800 ?
C31B H31F . 0.9800 ?
C32B H32D . 0.9800 ?
C32B H32E . 0.9800 ?
C32B H32F . 0.9800 ?
C33B C34D . 1.520(3) ?
C33B C36D . 1.527(3) ?
C33B C35B . 1.54(2) ?
C33B C35D . 1.552(5) ?
C33B C36B . 1.59(2) ?
C33B C34B . 1.61(2) ?
C34D H34J . 0.9800 ?
C34D H34K . 0.9800 ?
C34D H34L . 0.9800 ?
C35D H35J . 0.9800 ?
C35D H35K . 0.9800 ?
C35D H35L . 0.9800 ?
C36D H36J . 0.9800 ?
C36D H36K . 0.9800 ?
C36D H36L . 0.9800 ?
C34B H34D . 0.9800 ?
C34B H34E . 0.9800 ?
C34B H34F . 0.9800 ?
C35B H35D . 0.9800 ?
C35B H35E . 0.9800 ?
C35B H35F . 0.9800 ?
C36B H36D . 0.9800 ?
C36B H36E . 0.9800 ?
C36B H36F . 0.9800 ?

loop_
_geom_torsion_atom_site_label_1
_geom_torsion_atom_site_label_2
_geom_torsion_atom_site_label_3
_geom_torsion_atom_site_label_4
_geom_torsion_site_symmetry_1
_geom_torsion_site_symmetry_2
_geom_torsion_site_symmetry_3
_geom_torsion_site_symmetry_4
_geom_torsion
_geom_torsion_publ_flag
C16 C1 C2 C3 . . . . 59.32(17) ?
C9 C1 C2 C3 . . . . -62.81(17) ?
C15 C1 C2 C3 . . . . 175.88(13) ?
C1 C2 C3 C8 . . . . -81.12(18) ?
C1 C2 C3 C4 . . . . 95.15(17) ?
C8 C3 C4 C5 . . . . 14.1(2) ?
C2 C3 C4 C5 . . . . -162.37(14) ?
C8 C3 C4 C17 . . . . -156.08(14) ?
C2 C3 C4 C17 . . . . 27.5(2) ?
C3 C4 C5 C6 . . . . -3.5(2) ?
C17 C4 C5 C6 . . . . 167.20(14) ?
C4 C5 C6 C7 . . . . -5.7(2) ?
C4 C5 C6 C21 . . . . -179.08(15) ?
C5 C6 C7 C8 . . . . 4.4(2) ?
C21 C6 C7 C8 . . . . 178.01(15) ?
C6 C7 C8 C3 . . . . 6.1(2) ?
C6 C7 C8 C25 . . . . -167.48(15) ?
C4 C3 C8 C7 . . . . -15.2(2) ?
C2 C3 C8 C7 . . . . 161.12(14) ?
C4 C3 C8 C25 . . . . 157.14(15) ?
C2 C3 C8 C25 . . . . -26.5(2) ?
C16 C1 C9 C10 . . . . 129.37(16) ?
C15 C1 C9 C10 . . . . 11.7(2) ?
C2 C1 C9 C10 . . . . -105.95(17) ?
C16 C1 C9 C14 . . . . -48.78(18) ?
C15 C1 C9 C14 . . . . -166.42(15) ?
C2 C1 C9 C14 . . . . 75.90(18) ?
C14 C9 C10 C11 . . . . -0.2(2) ?
C1 C9 C10 C11 . . . . -178.41(15) ?
C9 C10 C11 C12 . . . . 0.1(2) ?
C9 C10 C11 C29 . . . . -178.27(16) ?
C10 C11 C12 C13 . . . . 0.5(3) ?
C29 C11 C12 C13 . . . . 178.77(16) ?
C11 C12 C13 C14 . . . . -0.8(3) ?
C11 C12 C13 C33 . . . . -178.99(16) ?
C12 C13 C14 C9 . . . . 0.7(2) ?
C33 C13 C14 C9 . . . . 178.80(16) ?
C10 C9 C14 C13 . . . . -0.2(2) ?
C1 C9 C14 C13 . . . . 178.07(15) ?
C5 C4 C17 C19 . . . . 119.71(15) ?
C3 C4 C17 C19 . . . . -70.01(18) ?
C5 C4 C17 C20 . . . . 0.10(19) ?
C3 C4 C17 C20 . . . . 170.38(14) ?
C5 C4 C17 C18 . . . . -115.61(15) ?
C3 C4 C17 C18 . . . . 54.67(18) ?
C7 C6 C21 C22 . . . . 176.41(15) ?
C5 C6 C21 C22 . . . . -10.4(2) ?
C7 C6 C21 C23 . . . . 55.33(19) ?
C5 C6 C21 C23 . . . . -131.49(16) ?
C7 C6 C21 C24 . . . . -64.1(2) ?
C5 C6 C21 C24 . . . . 109.07(18) ?
C7 C8 C25 C28 . . . . 171.39(15) ?
C3 C8 C25 C28 . . . . -1.3(2) ?
C7 C8 C25 C26 . . . . -63.05(17) ?
C3 C8 C25 C26 . . . . 124.22(17) ?
C7 C8 C25 C27 . . . . 54.64(17) ?
C3 C8 C25 C27 . . . . -118.09(17) ?
C12 C11 C29 C30 . . . . 13.7(3) ?
C10 C11 C29 C30 . . . . -168.04(18) ?
C12 C11 C29 C31 . . . . -107.2(2) ?
C10 C11 C29 C31 . . . . 71.1(2) ?
C12 C11 C29 C32 . . . . 133.20(18) ?
C10 C11 C29 C32 . . . . -48.5(2) ?
C14 C13 C33 C36 . . . . 13.0(2) ?
C12 C13 C33 C36 . . . . -168.91(17) ?
C14 C13 C33 C34 . . . . 134.19(18) ?
C12 C13 C33 C34 . . . . -47.7(2) ?
C14 C13 C33 C35 . . . . -106.04(18) ?
C12 C13 C33 C35 . . . . 72.04(19) ?
C9B C1B C2B C3B . . . . -72.04(15) ?
C16B C1B C2B C3B . . . . 50.08(18) ?
C15B C1B C2B C3B . . . . 166.97(13) ?
C1B C2B C3B C4B . . . . 99.45(16) ?
C1B C2B C3B C8B . . . . -74.78(17) ?
C8B C3B C4B C5B . . . . 17.4(2) ?
C2B C3B C4B C5B . . . . -157.08(14) ?
C8B C3B C4B C17B . . . . -155.73(14) ?
C2B C3B C4B C17B . . . . 29.8(2) ?
C3B C4B C5B C6B . . . . -4.8(2) ?
C17B C4B C5B C6B . . . . 168.75(14) ?
C4B C5B C6B C7B . . . . -7.9(2) ?
C4B C5B C6B C21B . . . . 177.88(15) ?
C5B C6B C7B C8B . . . . 8.2(2) ?
C21B C6B C7B C8B . . . . -177.44(15) ?
C6B C7B C8B C3B . . . . 4.3(2) ?
C6B C7B C8B C25B . . . . -168.74(15) ?
C4B C3B C8B C7B . . . . -17.1(2) ?
C2B C3B C8B C7B . . . . 157.28(14) ?
C4B C3B C8B C25B . . . . 154.69(15) ?
C2B C3B C8B C25B . . . . -31.0(2) ?
C16B C1B C9B C10B . . . . 129.99(16) ?
C15B C1B C9B C10B . . . . 13.1(2) ?
C2B C1B C9B C10B . . . . -104.47(16) ?
C16B C1B C9B C14B . . . . -47.43(19) ?
C15B C1B C9B C14B . . . . -164.34(15) ?
C2B C1B C9B C14B . . . . 78.12(17) ?
C14B C9B C10B C11B . . . . 0.9(2) ?
C1B C9B C10B C11B . . . . -176.57(16) ?
C9B C10B C11B C12B . . . . -0.8(3) ?
C9B C10B C11B C29B . . . . -179.61(16) ?
C10B C11B C12B C13B . . . . 0.5(3) ?
C29B C11B C12B C13B . . . . 179.38(18) ?
C11B C12B C13B C14B . . . . -0.4(3) ?
C11B C12B C13B C33B . . . . -178.73(19) ?
C12B C13B C14B C9B . . . . 0.5(3) ?
C33B C13B C14B C9B . . . . 178.78(18) ?
C10B C9B C14B C13B . . . . -0.7(3) ?
C1B C9B C14B C13B . . . . 176.80(16) ?
C5B C4B C17B C19B . . . . 107.51(16) ?
C3B C4B C17B C19B . . . . -79.25(19) ?
C5B C4B C17B C20B . . . . -12.9(2) ?
C3B C4B C17B C20B . . . . 160.35(15) ?
C5B C4B C17B C18B . . . . -127.37(15) ?
C3B C4B C17B C18B . . . . 45.87(19) ?
C7B C6B C21B C22B . . . . 174.15(16) ?
C5B C6B C21B C22B . . . . -11.9(2) ?
C7B C6B C21B C23B . . . . 53.1(2) ?
C5B C6B C21B C23B . . . . -132.95(18) ?
C7B C6B C21B C24B . . . . -66.4(2) ?
C5B C6B C21B C24B . . . . 107.61(19) ?
C7B C8B C25B C28B . . . . 176.02(14) ?
C3B C8B C25B C28B . . . . 3.9(2) ?
C7B C8B C25B C26B . . . . -58.82(17) ?
C3B C8B C25B C26B . . . . 129.10(16) ?
C7B C8B C25B C27B . . . . 59.34(16) ?
C3B C8B C25B C27B . . . . -112.74(16) ?
C12B C11B C29B C30B . . . . 29.3(3) ?
C10B C11B C29B C30B . . . . -151.9(2) ?
C12B C11B C29B C31B . . . . -90.8(2) ?
C10B C11B C29B C31B . . . . 88.0(2) ?
C12B C11B C29B C32B . . . . 149.8(2) ?
C10B C11B C29B C32B . . . . -31.4(3) ?
C14B C13B C33B C34D . . . . 129.8(3) ?
C12B C13B C33B C34D . . . . -52.0(3) ?
C14B C13B C33B C36D . . . . 7.3(3) ?
C12B C13B C33B C36D . . . . -174.4(2) ?
C14B C13B C33B C35B . . . . -62.5(12) ?
C12B C13B C33B C35B . . . . 115.8(12) ?
C14B C13B C33B C35D . . . . -110.7(3) ?
C12B C13B C33B C35D . . . . 67.6(3) ?
C14B C13B C33B C36B . . . . 171.8(11) ?
C12B C13B C33B C36B . . . . -9.9(11) ?
C14B C13B C33B C34B . . . . 57.9(9) ?
C12B C13B C33B C34B . . . . -123.9(9) ?
